data_7223068
loop_
_publ_author_name
'chen, zhao'
'yang, lan'
'Hu, Yuxuan'
'Wu, Di'
'Yin, Jun'
'Yu, Guang-Ao'
'Liu, Shenghua'

_publ_section_title
;
 Carbazole-Based Gold(I) Complexes with Alkyl Chains of Different Lengths:
 Tunable Solid-State Fluorescence, Aggregation-Induced Emission (AIE), and
 Reversible Mechanochromism Characteristics
;
_journal_name_full 'RSC Adv.'
_journal_paper_doi 10.1039/C5RA19378H
_journal_year 2015
_chemical_formula_moiety 'C31 H24 Au F5 N2 O'
_chemical_formula_sum 'C31 H24 Au F5 N2 O'
_chemical_formula_weight 732.49
_chemical_name_systematic
; 
 ? 
;
_space_group_IT_number 2
_symmetry_cell_setting triclinic
_symmetry_space_group_name_Hall '-P 1'
_symmetry_space_group_name_H-M 'P -1'
_atom_sites_solution_hydrogens geom
_atom_sites_solution_primary direct
_atom_sites_solution_secondary difmap
_audit_block_doi 10.5517/cc141lrj
_audit_creation_method SHELXL-97
_audit_update_record
;
2015-09-14 deposited with the CCDC.
2015-10-27 downloaded from the CCDC.
;
_cell_angle_alpha 102.723(2)
_cell_angle_beta 100.056(2)
_cell_angle_gamma 105.814(2)
_cell_formula_units_Z 2
_cell_length_a 7.6240(11)
_cell_length_b 13.6244(18)
_cell_length_c 14.516(2)
_cell_measurement_reflns_used 6805
_cell_measurement_temperature 295(2)
_cell_measurement_theta_max 30.40
_cell_measurement_theta_min 2.49
_cell_volume 1370.2(3)
_computing_cell_refinement 'Bruker SAINT'
_computing_data_collection 'Bruker APEX2'
_computing_data_reduction 'Bruker SAINT'
_computing_molecular_graphics 'Bruker SHELXTL'
_computing_publication_material 'Bruker SHELXTL'
_computing_structure_refinement 'SHELXL-97 (Sheldrick, 1997)'
_computing_structure_solution 'SHELXS-97 (Sheldrick, 1990)'
_diffrn_ambient_temperature 295(2)
_diffrn_measured_fraction_theta_full 0.991
_diffrn_measured_fraction_theta_max 0.991
_diffrn_measurement_device_type 'Bruker APEX-II CCD'
_diffrn_measurement_method '\f and \w scans'
_diffrn_radiation_monochromator graphite
_diffrn_radiation_source 'fine-focus sealed tube'
_diffrn_radiation_type MoK\a
_diffrn_radiation_wavelength 0.71073
_diffrn_reflns_av_R_equivalents 0.0328
_diffrn_reflns_av_sigmaI/netI 0.0475
_diffrn_reflns_limit_h_max 9
_diffrn_reflns_limit_h_min -9
_diffrn_reflns_limit_k_max 16
_diffrn_reflns_limit_k_min -16
_diffrn_reflns_limit_l_max 17
_diffrn_reflns_limit_l_min -17
_diffrn_reflns_number 10466
_diffrn_reflns_theta_full 26.00
_diffrn_reflns_theta_max 26.00
_diffrn_reflns_theta_min 1.49
_diffrn_standards_number 0
_exptl_absorpt_coefficient_mu 5.430
_exptl_absorpt_correction_T_max 0.6127
_exptl_absorpt_correction_T_min 0.4415
_exptl_absorpt_correction_type multi-scan
_exptl_absorpt_process_details SHELXS-97
_exptl_crystal_colour colorless
_exptl_crystal_density_diffrn 1.775
_exptl_crystal_density_method 'not measured'
_exptl_crystal_description block
_exptl_crystal_F_000 712
_exptl_crystal_size_max 0.10
_exptl_crystal_size_mid 0.10
_exptl_crystal_size_min 0.10
_refine_diff_density_max 0.851
_refine_diff_density_min -1.692
_refine_diff_density_rms 0.171
_refine_ls_extinction_method none
_refine_ls_goodness_of_fit_ref 1.103
_refine_ls_hydrogen_treatment mixed
_refine_ls_matrix_type full
_refine_ls_number_parameters 361
_refine_ls_number_reflns 5355
_refine_ls_number_restraints 0
_refine_ls_restrained_S_all 1.103
_refine_ls_R_factor_all 0.0414
_refine_ls_R_factor_gt 0.0366
_refine_ls_shift/su_max 0.001
_refine_ls_shift/su_mean 0.000
_refine_ls_structure_factor_coef Fsqd
_refine_ls_weighting_details 'calc w=1/[\s^2^(Fo^2^)+(0.0819P)^2^+0.0000P] where P=(Fo^2^+2Fc^2^)/3'
_refine_ls_weighting_scheme calc
_refine_ls_wR_factor_gt 0.1131
_refine_ls_wR_factor_ref 0.1207
_reflns_number_gt 4809
_reflns_number_total 5355
_reflns_threshold_expression >2sigma(I)
_cod_data_source_file c5ra19378h2.cif
_cod_data_source_block e
_cod_depositor_comments
;
The following automatic conversions were performed:

'_symmetry_cell_setting' value 'Triclinic' changed to 'triclinic'
according to
/usr/data/users/saulius/crontab/automatic-downloads/rss-feeds/RSC/lib/dictionaries/cif_core.dic
dictionary named 'cif_core.dic' version 2.4.2 from 2011-04-26.

Automatic conversion script
Id: cif_fix_values 3271 2015-04-21 07:52:19Z andrius 
;
_cod_original_sg_symbol_Hall -P1
_cod_original_sg_symbol_H-M P-1
_cod_database_code 7223068

loop_
_symmetry_equiv_pos_as_xyz
'x, y, z'
'-x, -y, -z'

loop_
_atom_site_label
_atom_site_type_symbol
_atom_site_fract_x
_atom_site_fract_y
_atom_site_fract_z
_atom_site_U_iso_or_equiv
_atom_site_adp_type
_atom_site_occupancy
_atom_site_symmetry_multiplicity
_atom_site_calc_flag
_atom_site_refinement_flags
Au1 Au 0.07672(3) -0.154709(15) 0.535530(16) 0.05694(12) Uani 1 1 d .
C1 C 0.3355(9) 0.1979(5) 0.6855(5) 0.0586(14) Uani 1 1 d .
C2 C 0.2897(8) 0.2420(5) 0.7681(5) 0.0596(13) Uani 1 1 d .
H2 H 0.2054 0.2000 0.7941 0.071 Uiso 1 1 calc R
C3 C 0.3692(8) 0.3487(5) 0.8119(5) 0.0603(14) Uani 1 1 d .
H3 H 0.3397 0.3793 0.8685 0.072 Uiso 1 1 calc R
C4 C 0.4952(8) 0.4124(4) 0.7722(5) 0.0554(12) Uani 1 1 d .
C5 C 0.5442(9) 0.3677(5) 0.6904(5) 0.0622(14) Uani 1 1 d .
H5 H 0.6290 0.4099 0.6646 0.075 Uiso 1 1 calc R
C6 C 0.4658(8) 0.2589(5) 0.6465(5) 0.0601(13) Uani 1 1 d .
H6 H 0.4996 0.2270 0.5918 0.072 Uiso 1 1 calc R
C7 C 0.7032(10) 0.5857(5) 0.7902(6) 0.0713(19) Uani 1 1 d .
H7A H 0.6575 0.5802 0.7219 0.086 Uiso 1 1 calc R
H7B H 0.8151 0.5644 0.7973 0.086 Uiso 1 1 calc R
C8 C 0.7498(8) 0.6980(4) 0.8508(5) 0.0601(14) Uani 1 1 d .
H8A H 0.7867 0.7013 0.9191 0.072 Uiso 1 1 calc R
H8B H 0.6380 0.7192 0.8409 0.072 Uiso 1 1 calc R
C9 C 0.9058(8) 0.7755(5) 0.8268(5) 0.0646(16) Uani 1 1 d .
H9A H 1.0205 0.7580 0.8426 0.078 Uiso 1 1 calc R
H9B H 0.8742 0.7666 0.7571 0.078 Uiso 1 1 calc R
C10 C 0.9433(7) 0.8903(4) 0.8795(4) 0.0506(11) Uani 1 1 d .
H10A H 0.9766 0.8995 0.9492 0.061 Uiso 1 1 calc R
H10B H 0.8285 0.9077 0.8642 0.061 Uiso 1 1 calc R
C11 C 1.1003(7) 0.9679(4) 0.8536(4) 0.0503(11) Uani 1 1 d .
H11A H 1.0836 0.9482 0.7834 0.060 Uiso 1 1 calc R
H11B H 1.0923 1.0390 0.8737 0.060 Uiso 1 1 calc R
C12 C 1.2921(6) 0.9681(4) 0.9025(4) 0.0512(11) Uani 1 1 d .
H12A H 1.3150 0.9980 0.9723 0.061 Uiso 1 1 calc R
H12B H 1.2915 0.8951 0.8911 0.061 Uiso 1 1 calc R
C13 C 1.5105(6) 0.9857(4) 0.7905(4) 0.0459(10) Uani 1 1 d .
C14 C 1.4526(8) 0.8837(5) 0.7311(5) 0.0558(13) Uani 1 1 d .
H14 H 1.3572 0.8301 0.7401 0.067 Uiso 1 1 calc R
C15 C 1.5407(9) 0.8635(5) 0.6575(5) 0.0694(16) Uani 1 1 d .
H15 H 1.5043 0.7950 0.6159 0.083 Uiso 1 1 calc R
C16 C 1.6845(9) 0.9444(6) 0.6445(5) 0.0731(17) Uani 1 1 d .
H16 H 1.7406 0.9287 0.5936 0.088 Uiso 1 1 calc R
C17 C 1.7443(8) 1.0453(5) 0.7041(5) 0.0625(14) Uani 1 1 d .
H17 H 1.8401 1.0980 0.6943 0.075 Uiso 1 1 calc R
C18 C 1.6597(7) 1.0690(4) 0.7807(4) 0.0464(11) Uani 1 1 d .
C19 C 1.6844(7) 1.1638(4) 0.8566(4) 0.0488(11) Uani 1 1 d .
C20 C 1.8084(9) 1.2674(5) 0.8875(5) 0.0659(16) Uani 1 1 d .
H20 H 1.9026 1.2878 0.8560 0.079 Uiso 1 1 calc R
C21 C 1.7908(10) 1.3393(5) 0.9651(5) 0.0787(19) Uani 1 1 d .
H21 H 1.8695 1.4096 0.9841 0.094 Uiso 1 1 calc R
C22 C 1.6578(11) 1.3080(5) 1.0145(5) 0.0739(17) Uani 1 1 d .
H22 H 1.6511 1.3576 1.0680 0.089 Uiso 1 1 calc R
C23 C 1.5351(9) 1.2072(5) 0.9885(4) 0.0626(13) Uani 1 1 d .
H23 H 1.4451 1.1875 1.0226 0.075 Uiso 1 1 calc R
C24 C 1.5504(6) 1.1354(4) 0.9093(3) 0.0457(10) Uani 1 1 d .
C25 C 0.1888(9) -0.0019(5) 0.6013(5) 0.0593(14) Uani 1 1 d .
C26 C -0.0389(8) -0.3112(5) 0.4650(4) 0.0522(12) Uani 1 1 d .
C27 C -0.1469(11) -0.3860(5) 0.5021(5) 0.0716(17) Uani 1 1 d .
C28 C -0.2222(11) -0.4906(5) 0.4528(6) 0.0755(19) Uani 1 1 d .
C29 C -0.2012(9) -0.5279(5) 0.3648(6) 0.0650(16) Uani 1 1 d .
C30 C -0.0977(9) -0.4590(5) 0.3230(5) 0.0712(17) Uani 1 1 d .
C31 C -0.0184(8) -0.3550(5) 0.3745(5) 0.0591(14) Uani 1 1 d .
F1 F -0.1798(10) -0.3556(5) 0.5894(4) 0.128(2) Uani 1 1 d .
F2 F -0.3332(10) -0.5602(4) 0.4926(5) 0.134(2) Uani 1 1 d .
F3 F -0.2853(7) -0.6326(3) 0.3133(5) 0.1091(18) Uani 1 1 d .
F4 F -0.0755(7) -0.4935(4) 0.2323(4) 0.1084(16) Uani 1 1 d .
F5 F 0.0847(6) -0.2902(4) 0.3311(3) 0.0845(12) Uani 1 1 d .
N1 N 0.2554(7) 0.0880(4) 0.6389(4) 0.0617(12) Uani 1 1 d .
N2 N 1.4471(6) 1.0277(3) 0.8692(3) 0.0472(9) Uani 1 1 d .
O1 O 0.5621(6) 0.5177(3) 0.8215(4) 0.0689(12) Uani 1 1 d .

loop_
_atom_site_aniso_label
_atom_site_aniso_U_11
_atom_site_aniso_U_22
_atom_site_aniso_U_33
_atom_site_aniso_U_23
_atom_site_aniso_U_13
_atom_site_aniso_U_12
Au1 0.06218(16) 0.03539(15) 0.05706(17) 0.00530(10) -0.00217(10) 0.00712(10)
C1 0.061(3) 0.038(3) 0.065(4) 0.015(3) -0.007(3) 0.012(2)
C2 0.066(3) 0.042(3) 0.064(3) 0.021(3) 0.011(3) 0.005(2)
C3 0.064(3) 0.045(3) 0.069(4) 0.020(3) 0.022(3) 0.008(2)
C4 0.054(3) 0.035(3) 0.068(3) 0.010(2) 0.013(2) 0.005(2)
C5 0.063(3) 0.045(3) 0.065(4) 0.008(3) 0.017(3) 0.002(2)
C6 0.063(3) 0.041(3) 0.061(3) 0.003(3) 0.008(3) 0.007(2)
C7 0.064(3) 0.036(3) 0.098(5) 0.001(3) 0.036(3) -0.004(2)
C8 0.058(3) 0.038(3) 0.074(4) 0.003(3) 0.026(3) 0.003(2)
C9 0.061(3) 0.043(3) 0.070(4) -0.003(3) 0.023(3) -0.003(2)
C10 0.049(2) 0.038(3) 0.054(3) 0.005(2) 0.015(2) 0.0013(19)
C11 0.048(2) 0.045(3) 0.052(3) 0.019(2) 0.010(2) 0.002(2)
C12 0.049(2) 0.053(3) 0.049(3) 0.024(2) 0.011(2) 0.007(2)
C13 0.045(2) 0.044(3) 0.047(3) 0.019(2) 0.0029(19) 0.011(2)
C14 0.051(3) 0.041(3) 0.068(4) 0.013(3) 0.011(2) 0.008(2)
C15 0.068(3) 0.051(3) 0.069(4) -0.007(3) 0.004(3) 0.017(3)
C16 0.073(4) 0.079(4) 0.067(4) 0.011(3) 0.026(3) 0.028(3)
C17 0.054(3) 0.060(4) 0.073(4) 0.016(3) 0.027(3) 0.013(3)
C18 0.041(2) 0.041(3) 0.053(3) 0.013(2) 0.010(2) 0.009(2)
C19 0.047(2) 0.044(3) 0.048(3) 0.015(2) 0.006(2) 0.005(2)
C20 0.061(3) 0.043(3) 0.072(4) 0.009(3) 0.011(3) -0.007(3)
C21 0.086(4) 0.041(3) 0.077(4) 0.002(3) 0.006(3) -0.009(3)
C22 0.094(5) 0.055(4) 0.055(3) -0.001(3) 0.010(3) 0.015(3)
C23 0.072(3) 0.058(3) 0.050(3) 0.011(3) 0.012(3) 0.013(3)
C24 0.049(2) 0.038(2) 0.041(2) 0.013(2) 0.0027(19) 0.0049(19)
C25 0.064(3) 0.050(4) 0.050(3) 0.009(3) -0.005(2) 0.012(3)
C26 0.052(3) 0.039(3) 0.051(3) 0.003(2) 0.004(2) 0.007(2)
C27 0.097(5) 0.051(4) 0.047(3) 0.010(3) 0.011(3) 0.001(3)
C28 0.094(4) 0.033(3) 0.078(5) 0.019(3) 0.005(4) -0.006(3)
C29 0.058(3) 0.032(3) 0.085(5) 0.002(3) -0.004(3) 0.006(2)
C30 0.066(3) 0.058(4) 0.079(4) -0.004(3) 0.014(3) 0.026(3)
C31 0.052(3) 0.050(3) 0.071(4) 0.009(3) 0.017(3) 0.016(2)
F1 0.190(6) 0.097(4) 0.061(3) 0.013(3) 0.046(3) -0.010(4)
F2 0.183(5) 0.074(3) 0.122(4) 0.054(3) 0.042(4) -0.020(3)
F3 0.108(3) 0.036(2) 0.143(5) -0.014(2) -0.001(3) 0.010(2)
F4 0.116(3) 0.093(3) 0.100(3) -0.023(3) 0.041(3) 0.039(3)
F5 0.080(2) 0.078(3) 0.093(3) 0.020(2) 0.044(2) 0.009(2)
N1 0.066(3) 0.040(3) 0.061(3) 0.013(2) -0.010(2) 0.005(2)
N2 0.048(2) 0.037(2) 0.048(2) 0.0097(18) 0.0072(17) 0.0045(17)
O1 0.074(2) 0.037(2) 0.086(3) 0.003(2) 0.036(2) 0.0040(19)

loop_
_atom_type_symbol
_atom_type_description
_atom_type_scat_dispersion_real
_atom_type_scat_dispersion_imag
_atom_type_scat_source
C C 0.0033 0.0016 'International Tables Vol C Tables 4.2.6.8 and 6.1.1.4'
H H 0.0000 0.0000 'International Tables Vol C Tables 4.2.6.8 and 6.1.1.4'
O O 0.0106 0.0060 'International Tables Vol C Tables 4.2.6.8 and 6.1.1.4'
F F 0.0171 0.0103 'International Tables Vol C Tables 4.2.6.8 and 6.1.1.4'
Au Au -2.0133 8.8022 'International Tables Vol C Tables 4.2.6.8 and 6.1.1.4'
N N 0.0061 0.0033 'International Tables Vol C Tables 4.2.6.8 and 6.1.1.4'

loop_
_citation_id
_citation_doi
_citation_year
1 10.1039/C5DT02035B 2015

loop_
_geom_angle_atom_site_label_1
_geom_angle_atom_site_label_2
_geom_angle_atom_site_label_3
_geom_angle
C25 Au1 C26 178.7(2)
C2 C1 C6 121.5(6)
C2 C1 N1 120.2(6)
C6 C1 N1 118.2(6)
C3 C2 C1 119.2(6)
C3 C2 H2 120.4
C1 C2 H2 120.4
C2 C3 C4 120.5(6)
C2 C3 H3 119.7
C4 C3 H3 119.7
O1 C4 C5 124.8(5)
O1 C4 C3 114.9(5)
C5 C4 C3 120.3(6)
C4 C5 C6 119.3(6)
C4 C5 H5 120.3
C6 C5 H5 120.3
C5 C6 C1 119.1(6)
C5 C6 H6 120.4
C1 C6 H6 120.4
O1 C7 C8 109.1(5)
O1 C7 H7A 109.9
C8 C7 H7A 109.9
O1 C7 H7B 109.9
C8 C7 H7B 109.9
H7A C7 H7B 108.3
C7 C8 C9 113.1(5)
C7 C8 H8A 109.0
C9 C8 H8A 109.0
C7 C8 H8B 109.0
C9 C8 H8B 109.0
H8A C8 H8B 107.8
C10 C9 C8 114.4(5)
C10 C9 H9A 108.7
C8 C9 H9A 108.7
C10 C9 H9B 108.7
C8 C9 H9B 108.7
H9A C9 H9B 107.6
C9 C10 C11 113.7(4)
C9 C10 H10A 108.8
C11 C10 H10A 108.8
C9 C10 H10B 108.8
C11 C10 H10B 108.8
H10A C10 H10B 107.7
C12 C11 C10 111.5(4)
C12 C11 H11A 109.3
C10 C11 H11A 109.3
C12 C11 H11B 109.3
C10 C11 H11B 109.3
H11A C11 H11B 108.0
N2 C12 C11 114.4(4)
N2 C12 H12A 108.7
C11 C12 H12A 108.7
N2 C12 H12B 108.7
C11 C12 H12B 108.7
H12A C12 H12B 107.6
C14 C13 N2 129.5(5)
C14 C13 C18 122.8(5)
N2 C13 C18 107.6(4)
C13 C14 C15 117.5(5)
C13 C14 H14 121.3
C15 C14 H14 121.3
C14 C15 C16 121.0(6)
C14 C15 H15 119.5
C16 C15 H15 119.5
C17 C16 C15 121.7(6)
C17 C16 H16 119.1
C15 C16 H16 119.1
C16 C17 C18 119.1(5)
C16 C17 H17 120.5
C18 C17 H17 120.5
C17 C18 C13 117.8(5)
C17 C18 C19 134.7(5)
C13 C18 C19 107.4(4)
C20 C19 C24 118.2(5)
C20 C19 C18 135.2(5)
C24 C19 C18 106.6(4)
C21 C20 C19 119.5(6)
C21 C20 H20 120.3
C19 C20 H20 120.3
C22 C21 C20 120.2(6)
C22 C21 H21 119.9
C20 C21 H21 119.9
C23 C22 C21 122.7(6)
C23 C22 H22 118.6
C21 C22 H22 118.6
C22 C23 C24 117.0(5)
C22 C23 H23 121.5
C24 C23 H23 121.5
C23 C24 N2 128.7(5)
C23 C24 C19 122.3(5)
N2 C24 C19 109.0(4)
N1 C25 Au1 179.1(6)
C31 C26 C27 112.9(6)
C31 C26 Au1 122.9(5)
C27 C26 Au1 124.2(5)
F1 C27 C28 117.3(6)
F1 C27 C26 120.1(6)
C28 C27 C26 122.7(6)
C29 C28 C27 121.7(6)
C29 C28 F2 118.5(6)
C27 C28 F2 119.7(7)
C28 C29 F3 121.5(7)
C28 C29 C30 119.1(6)
F3 C29 C30 119.4(7)
F4 C30 C31 120.5(7)
F4 C30 C29 121.0(6)
C31 C30 C29 118.5(6)
F5 C31 C30 116.5(6)
F5 C31 C26 118.4(6)
C30 C31 C26 125.1(6)
C25 N1 C1 179.4(8)
C13 N2 C24 109.4(4)
C13 N2 C12 124.7(4)
C24 N2 C12 125.8(4)
C4 O1 C7 117.8(5)

loop_
_geom_bond_atom_site_label_1
_geom_bond_atom_site_label_2
_geom_bond_distance
Au1 C25 1.962(7)
Au1 C26 2.017(6)
C1 C2 1.365(10)
C1 C6 1.397(9)
C1 N1 1.408(8)
C2 C3 1.364(9)
C2 H2 0.9300
C3 C4 1.403(8)
C3 H3 0.9300
C4 O1 1.361(7)
C4 C5 1.371(9)
C5 C6 1.389(8)
C5 H5 0.9300
C6 H6 0.9300
C7 O1 1.427(7)
C7 C8 1.498(8)
C7 H7A 0.9700
C7 H7B 0.9700
C8 C9 1.507(8)
C8 H8A 0.9700
C8 H8B 0.9700
C9 C10 1.506(7)
C9 H9A 0.9700
C9 H9B 0.9700
C10 C11 1.528(6)
C10 H10A 0.9700
C10 H10B 0.9700
C11 C12 1.509(7)
C11 H11A 0.9700
C11 H11B 0.9700
C12 N2 1.463(6)
C12 H12A 0.9700
C12 H12B 0.9700
C13 C14 1.369(8)
C13 N2 1.387(7)
C13 C18 1.424(7)
C14 C15 1.374(9)
C14 H14 0.9300
C15 C16 1.401(10)
C15 H15 0.9300
C16 C17 1.358(9)
C16 H16 0.9300
C17 C18 1.400(8)
C17 H17 0.9300
C18 C19 1.445(8)
C19 C20 1.390(8)
C19 C24 1.402(7)
C20 C21 1.372(9)
C20 H20 0.9300
C21 C22 1.371(10)
C21 H21 0.9300
C22 C23 1.361(9)
C22 H22 0.9300
C23 C24 1.380(8)
C23 H23 0.9300
C24 N2 1.395(6)
C25 N1 1.151(9)
C26 C31 1.372(9)
C26 C27 1.395(9)
C27 F1 1.333(8)
C27 C28 1.355(9)
C28 C29 1.321(12)
C28 F2 1.387(8)
C29 F3 1.367(7)
C29 C30 1.374(11)
C30 F4 1.353(8)
C30 C31 1.356(9)
C31 F5 1.354(7)

loop_
_geom_torsion_atom_site_label_1
_geom_torsion_atom_site_label_2
_geom_torsion_atom_site_label_3
_geom_torsion_atom_site_label_4
_geom_torsion
C6 C1 C2 C3 1.8(9)
N1 C1 C2 C3 180.0(6)
C1 C2 C3 C4 0.6(10)
C2 C3 C4 O1 178.9(6)
C2 C3 C4 C5 -1.9(10)
O1 C4 C5 C6 -180.0(6)
C3 C4 C5 C6 0.9(10)
C4 C5 C6 C1 1.4(10)
C2 C1 C6 C5 -2.8(9)
N1 C1 C6 C5 178.9(6)
O1 C7 C8 C9 176.8(6)
C7 C8 C9 C10 174.4(6)
C8 C9 C10 C11 -179.4(5)
C9 C10 C11 C12 -75.9(6)
C10 C11 C12 N2 170.9(4)
N2 C13 C14 C15 -180.0(5)
C18 C13 C14 C15 -1.9(8)
C13 C14 C15 C16 0.1(10)
C14 C15 C16 C17 0.8(11)
C15 C16 C17 C18 -0.1(11)
C16 C17 C18 C13 -1.6(9)
C16 C17 C18 C19 -179.9(6)
C14 C13 C18 C17 2.7(8)
N2 C13 C18 C17 -178.9(5)
C14 C13 C18 C19 -178.6(5)
N2 C13 C18 C19 -0.2(6)
C17 C18 C19 C20 -4.7(12)
C13 C18 C19 C20 176.9(7)
C17 C18 C19 C24 178.3(6)
C13 C18 C19 C24 -0.2(6)
C24 C19 C20 C21 -3.0(10)
C18 C19 C20 C21 -179.7(7)
C19 C20 C21 C22 3.1(12)
C20 C21 C22 C23 -1.9(12)
C21 C22 C23 C24 0.5(11)
C22 C23 C24 N2 178.2(6)
C22 C23 C24 C19 -0.5(9)
C20 C19 C24 C23 1.7(8)
C18 C19 C24 C23 179.3(5)
C20 C19 C24 N2 -177.2(5)
C18 C19 C24 N2 0.4(6)
C26 Au1 C25 N1 -24(46)
C25 Au1 C26 C31 29(9)
C25 Au1 C26 C27 -152(9)
C31 C26 C27 F1 -179.9(7)
Au1 C26 C27 F1 0.2(11)
C31 C26 C27 C28 0.0(11)
Au1 C26 C27 C28 -179.9(6)
F1 C27 C28 C29 178.3(8)
C26 C27 C28 C29 -1.6(13)
F1 C27 C28 F2 2.0(12)
C26 C27 C28 F2 -177.9(7)
C27 C28 C29 F3 -176.7(7)
F2 C28 C29 F3 -0.3(11)
C27 C28 C29 C30 1.0(12)
F2 C28 C29 C30 177.4(7)
C28 C29 C30 F4 -178.8(7)
F3 C29 C30 F4 -1.1(10)
C28 C29 C30 C31 1.0(10)
F3 C29 C30 C31 178.7(6)
F4 C30 C31 F5 -1.2(9)
C29 C30 C31 F5 179.0(6)
F4 C30 C31 C26 177.1(6)
C29 C30 C31 C26 -2.7(10)
C27 C26 C31 F5 -179.6(6)
Au1 C26 C31 F5 0.3(8)
C27 C26 C31 C30 2.1(10)
Au1 C26 C31 C30 -178.0(5)
Au1 C25 N1 C1 156(58)
C2 C1 N1 C25 10(78)
C6 C1 N1 C25 -171(100)
C14 C13 N2 C24 178.7(5)
C18 C13 N2 C24 0.4(6)
C14 C13 N2 C12 -2.8(8)
C18 C13 N2 C12 178.9(4)
C23 C24 N2 C13 -179.4(5)
C19 C24 N2 C13 -0.6(6)
C23 C24 N2 C12 2.2(9)
C19 C24 N2 C12 -179.0(4)
C11 C12 N2 C13 -88.3(6)
C11 C12 N2 C24 89.9(6)
C5 C4 O1 C7 -4.5(10)
C3 C4 O1 C7 174.7(6)
C8 C7 O1 C4 177.3(6)
